data_2108948
loop_
_publ_author_name
'Bakowicz, Julia'
'Turowska-Tyrk, Ilona'

_publ_section_title
;
 The role of free space in photochemical reactions in crystals at high
 pressure -- the case of 9-methylanthracene
;
_journal_issue 2
_journal_name_full 'Acta Crystallographica Section B'
_journal_page_first
;
;
_journal_paper_doi 10.1107/S2052520622001810
_journal_volume 78
_journal_year 2022
_chemical_formula_sum 'C15 H12'
_chemical_formula_weight 192.25
_space_group_crystal_system monoclinic
_space_group_IT_number 14
_space_group_name_Hall '-P 2ybc'
_space_group_name_H-M_alt 'P 1 21/c 1'
_atom_sites_solution_hydrogens mixed
_atom_sites_solution_primary isomor
_audit_creation_method SHELXL-2014/7
_cell_angle_alpha 90
_cell_angle_beta 97.39(8)
_cell_angle_gamma 90
_cell_formula_units_Z 4
_cell_length_a 8.672(7)
_cell_length_b 14.14(12)
_cell_length_c 8.197(10)
_cell_measurement_pressure 100000
_cell_measurement_reflns_used 495
_cell_measurement_temperature 298(2)
_cell_measurement_theta_max 19.87
_cell_measurement_theta_min 5.39
_cell_volume 997(9)
_computing_cell_refinement 'CrysAlisPro (Rigaku OD, 2015)'
_computing_data_collection 'CrysAlisPro (Agilent Technologies, 2014)'
_computing_data_reduction 'CrysAlisPro (Rigaku OD, 2015)'
_computing_molecular_graphics 'ORTEP-3 for Windows (Farrugia, 2012)'
_computing_publication_material 'SHELXL-2014/7 (Sheldrick, 2015)'
_computing_structure_refinement 'SHELXL-2014/7 (Sheldrick, 2015)'
_diffrn_ambient_pressure 100000
_diffrn_ambient_temperature 298(2)
_diffrn_detector_area_resol_mean 15.9718
_diffrn_measured_fraction_theta_full 0.339
_diffrn_measured_fraction_theta_max 0.337
_diffrn_measurement_device_type 'KM4 with Eos CCD'
_diffrn_measurement_method '\f- and \w scans'
_diffrn_radiation_monochromator graphite
_diffrn_radiation_source 'fine-focus sealed tube'
_diffrn_radiation_type MoK\a
_diffrn_radiation_wavelength 0.71073
_diffrn_reflns_av_R_equivalents 0.1117
_diffrn_reflns_av_unetI/netI 0.0998
_diffrn_reflns_Laue_measured_fraction_full 0.339
_diffrn_reflns_Laue_measured_fraction_max 0.337
_diffrn_reflns_limit_h_max 10
_diffrn_reflns_limit_h_min -10
_diffrn_reflns_limit_k_max 4
_diffrn_reflns_limit_k_min -5
_diffrn_reflns_limit_l_max 9
_diffrn_reflns_limit_l_min -9
_diffrn_reflns_number 4444
_diffrn_reflns_point_group_measured_fraction_full 0.339
_diffrn_reflns_point_group_measured_fraction_max 0.337
_diffrn_reflns_theta_full 25.242
_diffrn_reflns_theta_max 25.354
_diffrn_reflns_theta_min 5.460
_exptl_absorpt_coefficient_mu 0.072
_exptl_absorpt_correction_T_max 1.00
_exptl_absorpt_correction_T_min 0.56
_exptl_absorpt_correction_type multi-scan
_exptl_absorpt_process_details
;
SCALE3 ABSPACK (Rigaku Oxford Diffraction, 2015).
;
_exptl_crystal_colour colourless
_exptl_crystal_density_diffrn 1.281
_exptl_crystal_description block
_exptl_crystal_F_000 408
_exptl_crystal_size_max 0.28
_exptl_crystal_size_mid 0.25
_exptl_crystal_size_min 0.05
_refine_diff_density_max 0.180
_refine_diff_density_min -0.114
_refine_diff_density_rms 0.034
_refine_ls_extinction_method none
_refine_ls_goodness_of_fit_ref 1.302
_refine_ls_hydrogen_treatment constr
_refine_ls_matrix_type full
_refine_ls_number_parameters 52
_refine_ls_number_reflns 612
_refine_ls_number_restraints 65
_refine_ls_restrained_S_all 1.297
_refine_ls_R_factor_all 0.2857
_refine_ls_R_factor_gt 0.1553
_refine_ls_shift/su_max 0.000
_refine_ls_shift/su_mean 0.000
_refine_ls_structure_factor_coef Fsqd
_refine_ls_weighting_details 'w=1/[\s^2^(Fo^2^)+(0.2000P)^2^] where P=(Fo^2^+2Fc^2^)/3'
_refine_ls_weighting_scheme calc
_refine_ls_wR_factor_gt 0.4174
_refine_ls_wR_factor_ref 0.4823
_reflns_Friedel_coverage 0.000
_reflns_number_gt 205
_reflns_number_total 612
_reflns_threshold_expression 'I > 2\s(I)'
_cod_data_source_file xk5091sup1.cif
_cod_data_source_block 0.1GPa_15hUV
_cod_original_sg_symbol_H-M 'P 21/c'
_cod_database_code 2108948
_shelx_shelxl_version_number 2014/7
_shelx_space_group_comment
;
The symmetry employed for this shelxl refinement is uniquely defined
by the following loop, which should always be used as a source of
symmetry information in preference to the above space-group names.
They are only intended as comments.
;

loop_
_space_group_symop_operation_xyz
'x, y, z'
'x, -y+1/2, z+1/2'
'-x, -y, -z'
'-x, y-1/2, -z-1/2'

loop_
_atom_site_label
_atom_site_type_symbol
_atom_site_fract_x
_atom_site_fract_y
_atom_site_fract_z
_atom_site_U_iso_or_equiv
_atom_site_adp_type
_atom_site_occupancy
_atom_site_site_symmetry_order
_atom_site_calc_flag
_atom_site_refinement_flags_posn
_atom_site_refinement_flags_adp
_atom_site_refinement_flags_occupancy
_atom_site_disorder_assembly
_atom_site_disorder_group
C11M C 1.0195(8) 0.3982(14) 0.1490(11) 0.115(3) Uiso 0.664(11) 1 d DG U P A 1
C1M C 1.0991(10) 0.4195(14) 0.3082(11) 0.132(4) Uiso 0.664(11) 1 d DG U P A 1
H1M H 1.0345 0.4540 0.3986 0.158 Uiso 0.664(11) 1 d G U P A 1
C2M C 1.2516(10) 0.4011(16) 0.3489(12) 0.143(4) Uiso 0.664(11) 1 d G U P A 1
H2M H 1.3071 0.4141 0.4610 0.172 Uiso 0.664(11) 1 d G U P A 1
C3M C 1.3397(8) 0.3603(16) 0.2343(13) 0.143(4) Uiso 0.664(11) 1 d G U P A 1
H3M H 1.4554 0.3478 0.2669 0.172 Uiso 0.664(11) 1 d G U P A 1
C4M C 1.2709(9) 0.3388(15) 0.0833(12) 0.132(4) Uiso 0.664(11) 1 d DG U P A 1
H4M H 1.3266 0.3081 -0.0029 0.158 Uiso 0.664(11) 1 d G U P A 1
C12M C 1.1103(9) 0.3553(14) 0.0340(10) 0.115(3) Uiso 0.664(11) 1 d DG U P A 1
C14M C 0.7934(9) 0.3911(14) -0.0596(9) 0.115(3) Uiso 0.664(11) 1 d DG U P A 1
C8M C 0.6308(9) 0.3973(14) -0.1115(11) 0.132(4) Uiso 0.664(11) 1 d DG U P A 1
H8M H 0.5588 0.4271 -0.0353 0.158 Uiso 0.664(11) 1 d G U P A 1
C7M C 0.5666(8) 0.3686(15) -0.2625(12) 0.143(4) Uiso 0.664(11) 1 d G U P A 1
H7M H 0.4408 0.3765 -0.3005 0.172 Uiso 0.664(11) 1 d G U P A 1
C6M C 0.6606(11) 0.3294(14) -0.3731(11) 0.143(4) Uiso 0.664(11) 1 d G U P A 1
H6M H 0.6115 0.3085 -0.4806 0.172 Uiso 0.664(11) 1 d G U P A 1
C5M C 0.8147(11) 0.3214(15) -0.3302(10) 0.132(4) Uiso 0.664(11) 1 d DG U P A 1
H5M H 0.8836 0.2947 -0.4052 0.158 Uiso 0.664(11) 1 d G U P A 1
C13M C 0.8878(8) 0.3523(17) -0.1745(10) 0.115(3) Uiso 0.664(11) 1 d DG U P A 1
C9M C 0.8621(12) 0.4154(19) 0.0983(13) 0.115(3) Uiso 0.664(11) 1 d D U P A 1
C10M C 1.0421(12) 0.336(2) -0.1238(11) 0.115(3) Uiso 0.664(11) 1 d D U P A 1
H10M H 1.1032 0.3111 -0.1986 0.138 Uiso 0.664(11) 1 calc R U P A 1
C15M C 0.7505(18) 0.447(2) 0.2159(19) 0.153(8) Uiso 0.664(11) 1 d D U P A 1
H15A H 0.8081 0.4622 0.3207 0.229 Uiso 0.664(11) 1 calc R U P A 1
H15B H 0.6947 0.5020 0.1722 0.229 Uiso 0.664(11) 1 calc R U P A 1
H15C H 0.6784 0.3971 0.2294 0.229 Uiso 0.664(11) 1 calc R U P A 1
C11D C 1.0313(15) 0.4189(15) 0.2070(18) 0.114(5) Uiso 0.336(11) 1 d DG U P A 2
C1D C 1.064(2) 0.397(2) 0.3722(18) 0.147(6) Uiso 0.336(11) 1 d DG U P A 2
H1D H 0.9936 0.4112 0.4452 0.176 Uiso 0.336(11) 1 d G U P A 2
C2D C 1.204(2) 0.355(3) 0.4324(18) 0.153(6) Uiso 0.336(11) 1 d G U P A 2
H2D H 1.2215 0.3353 0.5563 0.183 Uiso 0.336(11) 1 d G U P A 2
C3D C 1.3123(19) 0.334(3) 0.330(2) 0.153(6) Uiso 0.336(11) 1 d G U P A 2
H3D H 1.4181 0.3045 0.3763 0.183 Uiso 0.336(11) 1 d G U P A 2
C4D C 1.2820(17) 0.357(2) 0.164(2) 0.147(6) Uiso 0.336(11) 1 d DG U P A 2
H4D H 1.3545 0.3423 0.0783 0.176 Uiso 0.336(11) 1 d G U P A 2
C12D C 1.1430(17) 0.3995(18) 0.1028(17) 0.114(5) Uiso 0.336(11) 1 d DG U P A 2
C14D C 0.8217(17) 0.4137(15) -0.0223(18) 0.114(5) Uiso 0.336(11) 1 d DG U P A 2
C8D C 0.6681(16) 0.391(2) -0.071(2) 0.147(6) Uiso 0.336(11) 1 d DG U P A 2
H8D H 0.5892 0.4113 0.0081 0.176 Uiso 0.336(11) 1 d G U P A 2
C7D C 0.6227(18) 0.349(3) -0.223(2) 0.153(6) Uiso 0.336(11) 1 d G U P A 2
H7D H 0.5058 0.3355 -0.2563 0.183 Uiso 0.336(11) 1 d G U P A 2
C6D C 0.731(2) 0.330(3) -0.325(2) 0.153(6) Uiso 0.336(11) 1 d G U P A 2
H6D H 0.6913 0.2994 -0.4255 0.183 Uiso 0.336(11) 1 d G U P A 2
C5D C 0.886(2) 0.351(3) -0.278(2) 0.147(6) Uiso 0.336(11) 1 d DG U P A 2
H5D H 0.9803 0.3361 -0.3456 0.176 Uiso 0.336(11) 1 d G U P A 2
C13D C 0.9320(16) 0.3930(19) -0.128(2) 0.114(5) Uiso 0.336(11) 1 d DG U P A 2
C9D C 0.885(2) 0.4662(13) 0.133(2) 0.114(5) Uiso 0.336(11) 1 d D U P A 2
C10D C 1.099(2) 0.4239(14) -0.074(2) 0.114(5) Uiso 0.336(11) 1 d D U P A 2
H10D H 1.1657 0.3859 -0.1365 0.137 Uiso 0.336(11) 1 calc R U P A 2
C15D C 0.779(3) 0.466(3) 0.265(3) 0.109(9) Uiso 0.336(11) 1 d D U P A 2
H15D H 0.6825 0.4963 0.2244 0.164 Uiso 0.336(11) 1 calc R U P A 2
H15E H 0.7597 0.4024 0.2966 0.164 Uiso 0.336(11) 1 calc R U P A 2
H15F H 0.8276 0.5005 0.3596 0.164 Uiso 0.336(11) 1 calc R U P A 2

loop_
_atom_type_symbol
_atom_type_description
_atom_type_scat_dispersion_real
_atom_type_scat_dispersion_imag
_atom_type_scat_source
C C 0.0033 0.0016 'International Tables Vol C Tables 4.2.6.8 and 6.1.1.4'
H H 0.0000 0.0000 'International Tables Vol C Tables 4.2.6.8 and 6.1.1.4'

loop_
_geom_angle_atom_site_label_1
_geom_angle_atom_site_label_2
_geom_angle_atom_site_label_3
_geom_angle
_geom_angle_site_symmetry_1
_geom_angle_site_symmetry_3
_geom_angle_publ_flag
C9M C11M C1M 125.1(7) . . ?
C9M C11M C12M 118.4(7) . . ?
C1M C11M C12M 116.6 . . ?
C2M C1M C11M 122.0 . . ?
C1M C2M C3M 120.9 . . ?
C4M C3M C2M 119.7 . . ?
C3M C4M C12M 122.0 . . ?
C10M C12M C4M 121.4(7) . . ?
C10M C12M C11M 119.6(7) . . ?
C4M C12M C11M 118.9 . . ?
C9M C14M C8M 123.4(6) . . ?
C9M C14M C13M 119.4(7) . . ?
C8M C14M C13M 117.1 . . ?
C7M C8M C14M 122.1 . . ?
C8M C7M C6M 120.2 . . ?
C5M C6M C7M 120.3 . . ?
C6M C5M C13M 121.6 . . ?
C10M C13M C5M 121.8(8) . . ?
C10M C13M C14M 118.9(7) . . ?
C5M C13M C14M 118.8 . . ?
C14M C9M C11M 121.2(10) . . ?
C14M C9M C15M 115.5(9) . . ?
C11M C9M C15M 122.7(9) . . ?
C13M C10M C12M 122.4(10) . . ?
C1D C11D C12D 118.7 . . ?
C1D C11D C9D 124.0(10) . . ?
C12D C11D C9D 117.2(10) . . ?
C2D C1D C11D 120.5 . . ?
C3D C2D C1D 120.8 . . ?
C2D C3D C4D 119.5 . . ?
C3D C4D C12D 120.3 . . ?
C4D C12D C11D 120.1 . . ?
C4D C12D C10D 123.8(11) . . ?
C11D C12D C10D 116.0(11) . . ?
C8D C14D C13D 119.1 . . ?
C8D C14D C9D 126.1(10) . . ?
C13D C14D C9D 114.6(10) . . ?
C14D C8D C7D 120.4 . . ?
C6D C7D C8D 119.9 . . ?
C7D C6D C5D 120.5 . . ?
C6D C5D C13D 120.1 . . ?
C5D C13D C14D 120.0 . . ?
C5D C13D C10D 122.5(11) . . ?
C14D C13D C10D 117.4(11) . . ?
C11D C9D C15D 105.7(14) . . ?
C11D C9D C14D 108.8(13) . . ?
C15D C9D C14D 114.4(16) . . ?
C11D C9D C10D 116.8(15) . 3_765 ?
C15D C9D C10D 106.9(19) . 3_765 ?
C14D C9D C10D 104.6(14) . 3_765 ?
C12D C10D C13D 109.2(12) . . ?
C12D C10D C9D 119.2(16) . 3_765 ?
C13D C10D C9D 107.2(16) . 3_765 ?

loop_
_geom_bond_atom_site_label_1
_geom_bond_atom_site_label_2
_geom_bond_distance
_geom_bond_site_symmetry_2
_geom_bond_publ_flag
C11M C9M 1.396(10) . ?
C11M C1M 1.4276 . ?
C11M C12M 1.4381 . ?
C1M C2M 1.3469 . ?
C2M C3M 1.4079 . ?
C3M C4M 1.3384 . ?
C4M C12M 1.4191 . ?
C12M C10M 1.378(10) . ?
C14M C9M 1.396(11) . ?
C14M C8M 1.4224 . ?
C14M C13M 1.4345 . ?
C8M C7M 1.3527 . ?
C7M C6M 1.4087 . ?
C6M C5M 1.3417 . ?
C5M C13M 1.4193 . ?
C13M C10M 1.369(11) . ?
C9M C15M 1.519(14) . ?
C11D C1D 1.3836 . ?
C11D C12D 1.3982 . ?
C11D C9D 1.490(15) . ?
C1D C2D 1.3819 . ?
C2D C3D 1.3688 . ?
C3D C4D 1.3852 . ?
C4D C12D 1.3862 . ?
C12D C10D 1.489(14) . ?
C14D C8D 1.3760 . ?
C14D C13D 1.4011 . ?
C14D C9D 1.514(15) . ?
C8D C7D 1.3950 . ?
C7D C6D 1.3667 . ?
C6D C5D 1.3792 . ?
C5D C13D 1.3807 . ?
C13D C10D 1.526(14) . ?
C9D C15D 1.514(16) . ?
C9D C10D 1.64(2) 3_765 ?
C10D C9D 1.64(2) 3_765 ?

_cod_database_fobs_code 2108948
